data_7150370
loop_
_publ_author_name
'Caira, Mino R.'
'le Roex, Tanya'
'Nassimbeni, Luigi R.'
'Ripmeester, John A.'
'Weber, Edwin'

_publ_section_title
;
 Inclusion by a fluorenyl host with volatile guests: structures,
 thermal stability and kinetics.
;
_journal_issue 16
_journal_name_full 'Organic &amp; biomolecular chemistry'
_journal_page_first 2299
_journal_page_last 2304
_journal_paper_doi 10.1039/b400721b
_journal_volume 2
_journal_year 2004
_chemical_formula_moiety 'C38 H26 O2. 2(C4 H8 O)'
_chemical_formula_sum 'C46 H42 O4'
_chemical_formula_weight 658.80
_chemical_melting_point '318.0 (host)'
_chemical_name_common
;9,9'-(Biphenyl-4,4'-diyl)bis(flouren-9-ol). 2(methyl ethyl
ketone) clathrate
;
_chemical_name_systematic
;
9,9'-(Biphenyl-4,4'-diyl)bis(flouren-9-ol). 2(methyl ethyl ketone) clathrate
;
_space_group_IT_number 14
_symmetry_cell_setting monoclinic
_symmetry_space_group_name_Hall '-P 2yn'
_symmetry_space_group_name_H-M 'P 1 21/n 1'
_atom_sites_solution_hydrogens geom
_atom_sites_solution_primary direct
_atom_sites_solution_secondary difmap
_audit_creation_method SHELXL-97
_cell_angle_alpha 90.00
_cell_angle_beta 94.5520(10)
_cell_angle_gamma 90.00
_cell_formula_units_Z 4
_cell_length_a 7.79930(10)
_cell_length_b 21.9845(4)
_cell_length_c 21.0296(4)
_cell_measurement_reflns_used 14205
_cell_measurement_temperature 173(2)
_cell_measurement_theta_max 26.37
_cell_measurement_theta_min 0.21
_cell_volume 3594.44(11)
_computing_cell_refinement 'Collect (Nonius, 2000)'
_computing_data_collection 'Collect (Nonius, 2000)'
_computing_data_reduction 'Collect (Nonius, 2000)'
_computing_molecular_graphics 'XSEED, a graphical interface to SHELX (1999)'
_computing_publication_material 'SHELXL-97 (Sheldrick, 1997)'
_computing_structure_refinement 'SHELXL-97 (Sheldrick, 1997)'
_computing_structure_solution 'SHELXS-97 (Sheldrick, 1990)'
_diffrn_ambient_temperature 173(2)
_diffrn_measured_fraction_theta_full 0.993
_diffrn_measured_fraction_theta_max 0.993
_diffrn_measurement_device_type 'Nonius Kappa CCD'
_diffrn_measurement_method 'combination of phi and omega'
_diffrn_radiation_monochromator graphite
_diffrn_radiation_source 'fine-focus sealed tube'
_diffrn_radiation_type MoK\a
_diffrn_radiation_wavelength 0.71073
_diffrn_reflns_av_R_equivalents 0.0324
_diffrn_reflns_av_sigmaI/netI 0.0382
_diffrn_reflns_limit_h_max 9
_diffrn_reflns_limit_h_min -9
_diffrn_reflns_limit_k_max 25
_diffrn_reflns_limit_k_min -27
_diffrn_reflns_limit_l_max 20
_diffrn_reflns_limit_l_min -26
_diffrn_reflns_number 17163
_diffrn_reflns_theta_full 26.39
_diffrn_reflns_theta_max 26.39
_diffrn_reflns_theta_min 1.94
_exptl_absorpt_coefficient_mu 0.076
_exptl_absorpt_correction_type none
_exptl_crystal_colour colourless
_exptl_crystal_density_diffrn 1.217
_exptl_crystal_density_meas ?
_exptl_crystal_density_method .
_exptl_crystal_description 'clear plates'
_exptl_crystal_F_000 1400
_exptl_crystal_size_max 0.50
_exptl_crystal_size_mid 0.30
_exptl_crystal_size_min 0.25
_refine_diff_density_max 0.218
_refine_diff_density_min -0.179
_refine_diff_density_rms 0.033
_refine_ls_extinction_method none
_refine_ls_goodness_of_fit_ref 1.022
_refine_ls_hydrogen_treatment mixed
_refine_ls_matrix_type full
_refine_ls_number_parameters 457
_refine_ls_number_reflns 7322
_refine_ls_number_restraints 0
_refine_ls_restrained_S_all 1.022
_refine_ls_R_factor_all 0.0582
_refine_ls_R_factor_gt 0.0440
_refine_ls_shift/su_max 0.003
_refine_ls_shift/su_mean 0.000
_refine_ls_structure_factor_coef Fsqd
_refine_ls_weighting_details 'calc w=1/[\s^2^(Fo^2^)+(0.0432P)^2^+1.1046P] where P=(Fo^2^+2Fc^2^)/3'
_refine_ls_weighting_scheme calc
_refine_ls_wR_factor_gt 0.1027
_refine_ls_wR_factor_ref 0.1106
_reflns_number_gt 5891
_reflns_number_total 7322
_reflns_threshold_expression >2sigma(I)
_cod_data_source_file b400721b.txt
_cod_data_source_block c:_H.2MEK
_cod_original_sg_symbol_H-M P21/n
_cod_database_code 7150370

loop_
_symmetry_equiv_pos_as_xyz
'x, y, z'
'-x+1/2, y+1/2, -z+1/2'
'-x, -y, -z'
'x-1/2, -y-1/2, z-1/2'

loop_
_atom_site_label
_atom_site_type_symbol
_atom_site_fract_x
_atom_site_fract_y
_atom_site_fract_z
_atom_site_U_iso_or_equiv
_atom_site_adp_type
_atom_site_occupancy
_atom_site_symmetry_multiplicity
_atom_site_calc_flag
_atom_site_refinement_flags
_atom_site_disorder_assembly
_atom_site_disorder_group
C1 C 1.21468(19) 0.09460(7) 0.24449(7) 0.0372(3) Uani 1 1 d . . .
H1 H 1.2255 0.1216 0.2098 0.045 Uiso 1 1 calc R . .
C2 C 1.2662(2) 0.11233(8) 0.30682(7) 0.0455(4) Uani 1 1 d . . .
H2 H 1.3119 0.1519 0.3147 0.055 Uiso 1 1 calc R . .
C3 C 1.2511(2) 0.07253(8) 0.35731(7) 0.0469(4) Uani 1 1 d . . .
H3 H 1.2865 0.0853 0.3995 0.056 Uiso 1 1 calc R . .
C4 C 1.18559(19) 0.01478(8) 0.34716(7) 0.0406(4) Uani 1 1 d . . .
H4 H 1.1766 -0.0124 0.3819 0.049 Uiso 1 1 calc R . .
C5 C 1.0003(2) -0.11137(8) 0.29138(7) 0.0438(4) Uani 1 1 d . . .
H5 H 1.0234 -0.1157 0.3362 0.053 Uiso 1 1 calc R . .
C6 C 0.9151(2) -0.15665(8) 0.25581(9) 0.0536(4) Uani 1 1 d . . .
H6 H 0.8770 -0.1920 0.2766 0.064 Uiso 1 1 calc R . .
C7 C 0.8847(2) -0.15115(8) 0.19021(9) 0.0528(4) Uani 1 1 d . . .
H7 H 0.8273 -0.1829 0.1665 0.063 Uiso 1 1 calc R . .
C8 C 0.9373(2) -0.09966(7) 0.15893(7) 0.0414(4) Uani 1 1 d . . .
H8 H 0.9174 -0.0961 0.1139 0.050 Uiso 1 1 calc R . .
O9 O 0.92682(12) 0.04249(5) 0.14485(4) 0.0344(2) Uani 1 1 d . . .
H9 H 0.8660 0.0533 0.1741 0.041 Uiso 1 1 calc R . .
C9 C 1.07285(16) 0.00918(6) 0.17172(6) 0.0285(3) Uani 1 1 d . . .
C10 C 1.20122(16) 0.00651(6) 0.12052(6) 0.0270(3) Uani 1 1 d . . .
C11 C 1.3674(2) -0.01274(10) 0.13441(7) 0.0597(6) Uani 1 1 d . . .
H11 H 1.4032 -0.0248 0.1768 0.072 Uiso 1 1 calc R . .
C12 C 1.4843(2) -0.01500(11) 0.08814(7) 0.0612(6) Uani 1 1 d . . .
H12 H 1.5989 -0.0279 0.0997 0.073 Uiso 1 1 calc R . .
C13 C 1.43782(16) 0.00115(6) 0.02533(6) 0.0261(3) Uani 1 1 d . . .
C14 C 1.27019(17) 0.01936(7) 0.01177(6) 0.0325(3) Uani 1 1 d . . .
H14 H 1.2326 0.0300 -0.0309 0.039 Uiso 1 1 calc R . .
C15 C 1.15387(17) 0.02273(7) 0.05849(6) 0.0325(3) Uani 1 1 d . . .
H15 H 1.0399 0.0365 0.0473 0.039 Uiso 1 1 calc R . .
C16 C 1.93459(16) -0.02400(6) 0.49142(6) 0.0250(3) Uani 1 1 d . . .
C17 C 1.76019(16) -0.01016(6) 0.48090(6) 0.0272(3) Uani 1 1 d . . .
H17 H 1.7244 0.0311 0.4828 0.033 Uiso 1 1 calc R . .
C18 C 1.63770(17) -0.05508(6) 0.46772(6) 0.0288(3) Uani 1 1 d . . .
H18 H 1.5201 -0.0440 0.4604 0.035 Uiso 1 1 calc R . .
C19 C 1.68363(16) -0.11595(6) 0.46497(6) 0.0275(3) Uani 1 1 d . . .
C20 C 1.85744(17) -0.12985(6) 0.47250(7) 0.0360(3) Uani 1 1 d . . .
H20 H 1.8931 -0.1709 0.4688 0.043 Uiso 1 1 calc R . .
C21 C 1.98002(17) -0.08508(6) 0.48528(7) 0.0340(3) Uani 1 1 d . . .
H21 H 2.0981 -0.0961 0.4900 0.041 Uiso 1 1 calc R . .
O22 O 1.39524(12) -0.14263(4) 0.48035(5) 0.0406(3) Uani 1 1 d . . .
H22 H 1.3146 -0.1677 0.4734 0.049 Uiso 1 1 calc R . .
C22 C 1.54672(17) -0.16533(6) 0.45412(7) 0.0315(3) Uani 1 1 d . . .
C23 C 1.45114(19) -0.14539(7) 0.33359(8) 0.0413(4) Uani 1 1 d . . .
H23 H 1.4253 -0.1038 0.3405 0.050 Uiso 1 1 calc R . .
C24 C 1.4268(2) -0.17060(8) 0.27308(8) 0.0504(4) Uani 1 1 d . . .
H24 H 1.3825 -0.1462 0.2383 0.060 Uiso 1 1 calc R . .
C25 C 1.4662(2) -0.23100(9) 0.26284(8) 0.0516(4) Uani 1 1 d . . .
H25 H 1.4497 -0.2474 0.2210 0.062 Uiso 1 1 calc R . .
C26 C 1.5294(2) -0.26787(8) 0.31261(8) 0.0450(4) Uani 1 1 d . . .
H26 H 1.5576 -0.3092 0.3052 0.054 Uiso 1 1 calc R . .
C27 C 1.6489(2) -0.33072(7) 0.45207(9) 0.0461(4) Uani 1 1 d . . .
H27 H 1.6494 -0.3614 0.4203 0.055 Uiso 1 1 calc R . .
C28 C 1.6921(2) -0.34446(8) 0.51576(9) 0.0539(4) Uani 1 1 d . . .
H28 H 1.7226 -0.3850 0.5275 0.065 Uiso 1 1 calc R . .
C29 C 1.6915(2) -0.30002(8) 0.56239(9) 0.0525(4) Uani 1 1 d . . .
H29 H 1.7220 -0.3102 0.6057 0.063 Uiso 1 1 calc R . .
C30 C 1.6463(2) -0.24035(7) 0.54606(8) 0.0442(4) Uani 1 1 d . . .
H30 H 1.6453 -0.2098 0.5780 0.053 Uiso 1 1 calc R . .
C1A C 1.14807(16) 0.03734(6) 0.23436(6) 0.0300(3) Uani 1 1 d . . .
C4A C 1.13281(17) -0.00302(7) 0.28519(6) 0.0319(3) Uani 1 1 d . . .
C5A C 1.05150(17) -0.05937(7) 0.26034(6) 0.0323(3) Uani 1 1 d . . .
C8A C 1.01894(16) -0.05360(7) 0.19427(6) 0.0309(3) Uani 1 1 d . . .
C23A C 1.51353(16) -0.18184(6) 0.38344(7) 0.0326(3) Uani 1 1 d . . .
C26A C 1.55072(17) -0.24331(6) 0.37358(7) 0.0339(3) Uani 1 1 d . . .
C27A C 1.60506(17) -0.27123(6) 0.43572(7) 0.0352(3) Uani 1 1 d . . .
C30A C 1.60319(17) -0.22633(6) 0.48292(7) 0.0337(3) Uani 1 1 d . . .
O1G O 0.75719(16) 0.09151(6) 0.24402(5) 0.0535(3) Uani 1 1 d . . .
C1G C 0.72189(19) 0.06806(8) 0.29370(7) 0.0404(4) Uani 1 1 d . . .
C2G C 0.6594(2) 0.00422(8) 0.29628(9) 0.0525(4) Uani 1 1 d . . .
H2GA H 0.5356 0.0042 0.3015 0.079 Uiso 1 1 calc R . .
H2GB H 0.7202 -0.0168 0.3325 0.079 Uiso 1 1 calc R . .
H2GC H 0.6812 -0.0168 0.2566 0.079 Uiso 1 1 calc R . .
C3G C 0.7404(2) 0.10235(8) 0.35527(8) 0.0498(4) Uani 1 1 d . . .
H3GA H 0.8335 0.0834 0.3832 0.060 Uiso 1 1 calc R . .
H3GB H 0.6324 0.0980 0.3766 0.060 Uiso 1 1 calc R . .
C4G C 0.7792(4) 0.16880(11) 0.34918(11) 0.0905(8) Uani 1 1 d . . .
H4GA H 0.8883 0.1738 0.3296 0.136 Uiso 1 1 calc R . .
H4GB H 0.7882 0.1876 0.3916 0.136 Uiso 1 1 calc R . .
H4GC H 0.6866 0.1884 0.3224 0.136 Uiso 1 1 calc R . .
O11G O 1.14973(15) -0.23212(5) 0.44837(8) 0.0664(4) Uani 1 1 d . . .
C11G C 1.14749(19) -0.28684(7) 0.45823(9) 0.0459(4) Uani 1 1 d . . .
C12G C 1.2001(3) -0.31292(10) 0.52210(9) 0.0690(6) Uani 1 1 d . . .
H2G1 H 1.2904 -0.3434 0.5180 0.103 Uiso 1 1 calc R . .
H2G2 H 1.1006 -0.3322 0.5395 0.103 Uiso 1 1 calc R . .
H2G3 H 1.2441 -0.2804 0.5508 0.103 Uiso 1 1 calc R . .
C13G C 1.0920(2) -0.32998(8) 0.40630(8) 0.0494(4) Uani 1 1 d . . .
H3G1 H 1.0028 -0.3572 0.4216 0.059 Uiso 1 1 calc R . .
H3G2 H 1.1915 -0.3556 0.3972 0.059 Uiso 1 1 calc R . .
C14G C 1.0211(3) -0.30042(10) 0.34483(9) 0.0640(5) Uani 1 1 d . . .
H4G1 H 0.9212 -0.2754 0.3530 0.096 Uiso 1 1 calc R . .
H4G2 H 0.9864 -0.3320 0.3135 0.096 Uiso 1 1 calc R . .
H4G3 H 1.1099 -0.2747 0.3282 0.096 Uiso 1 1 calc R . .

loop_
_atom_site_aniso_label
_atom_site_aniso_U_11
_atom_site_aniso_U_22
_atom_site_aniso_U_33
_atom_site_aniso_U_23
_atom_site_aniso_U_13
_atom_site_aniso_U_12
C1 0.0441(8) 0.0383(8) 0.0300(7) -0.0009(6) 0.0074(6) 0.0035(7)
C2 0.0527(9) 0.0444(9) 0.0394(8) -0.0108(7) 0.0044(7) 0.0005(7)
C3 0.0523(9) 0.0624(11) 0.0259(7) -0.0098(7) 0.0032(6) 0.0041(8)
C4 0.0428(8) 0.0566(10) 0.0230(7) 0.0021(6) 0.0058(6) 0.0063(7)
C5 0.0450(9) 0.0495(10) 0.0373(8) 0.0174(7) 0.0061(6) 0.0038(7)
C6 0.0536(10) 0.0440(10) 0.0631(11) 0.0186(8) 0.0048(8) -0.0056(8)
C7 0.0583(10) 0.0407(10) 0.0582(11) 0.0050(8) -0.0030(8) -0.0072(8)
C8 0.0458(9) 0.0409(9) 0.0368(8) 0.0010(7) -0.0014(6) 0.0003(7)
O9 0.0333(5) 0.0453(6) 0.0253(5) 0.0048(4) 0.0065(4) 0.0135(4)
C9 0.0288(7) 0.0340(7) 0.0230(6) 0.0023(5) 0.0042(5) 0.0075(5)
C10 0.0301(7) 0.0292(7) 0.0219(6) -0.0003(5) 0.0034(5) 0.0024(5)
C11 0.0442(9) 0.1145(17) 0.0208(7) 0.0111(8) 0.0055(6) 0.0329(10)
C12 0.0345(8) 0.1240(18) 0.0255(8) 0.0065(9) 0.0038(6) 0.0333(10)
C13 0.0284(6) 0.0278(7) 0.0225(6) -0.0027(5) 0.0030(5) -0.0001(5)
C14 0.0313(7) 0.0445(8) 0.0218(6) 0.0072(6) 0.0028(5) 0.0039(6)
C15 0.0264(7) 0.0436(8) 0.0274(7) 0.0052(6) 0.0025(5) 0.0044(6)
C16 0.0292(6) 0.0241(7) 0.0225(6) -0.0027(5) 0.0068(5) -0.0020(5)
C17 0.0315(7) 0.0211(6) 0.0289(7) 0.0004(5) 0.0031(5) 0.0005(5)
C18 0.0273(6) 0.0255(7) 0.0336(7) -0.0017(5) 0.0017(5) 0.0002(5)
C19 0.0300(7) 0.0240(7) 0.0292(7) -0.0054(5) 0.0062(5) -0.0023(5)
C20 0.0330(7) 0.0222(7) 0.0537(9) -0.0101(6) 0.0092(6) 0.0012(6)
C21 0.0257(6) 0.0264(7) 0.0506(9) -0.0082(6) 0.0069(6) 0.0010(5)
O22 0.0310(5) 0.0275(5) 0.0653(7) -0.0137(5) 0.0176(5) -0.0044(4)
C22 0.0281(7) 0.0243(7) 0.0430(8) -0.0073(6) 0.0088(6) -0.0006(5)
C23 0.0359(8) 0.0347(8) 0.0526(9) -0.0060(7) -0.0020(6) 0.0014(6)
C24 0.0460(9) 0.0548(11) 0.0488(9) -0.0034(8) -0.0065(7) 0.0022(8)
C25 0.0460(9) 0.0608(12) 0.0470(10) -0.0199(8) -0.0025(7) -0.0001(8)
C26 0.0379(8) 0.0397(9) 0.0574(10) -0.0212(8) 0.0037(7) 0.0006(7)
C27 0.0457(9) 0.0262(8) 0.0673(11) -0.0076(7) 0.0090(8) 0.0012(7)
C28 0.0549(10) 0.0284(8) 0.0786(13) 0.0088(8) 0.0076(9) 0.0018(7)
C29 0.0579(10) 0.0422(10) 0.0573(10) 0.0107(8) 0.0036(8) -0.0049(8)
C30 0.0514(9) 0.0345(9) 0.0475(9) -0.0027(7) 0.0085(7) -0.0068(7)
C1A 0.0293(7) 0.0381(8) 0.0234(6) 0.0001(6) 0.0069(5) 0.0075(6)
C4A 0.0298(7) 0.0432(8) 0.0236(6) 0.0037(6) 0.0069(5) 0.0079(6)
C5A 0.0290(7) 0.0392(8) 0.0293(7) 0.0054(6) 0.0065(5) 0.0069(6)
C8A 0.0280(7) 0.0363(8) 0.0289(7) 0.0041(6) 0.0055(5) 0.0062(6)
C23A 0.0237(6) 0.0275(7) 0.0467(8) -0.0087(6) 0.0032(6) -0.0029(5)
C26A 0.0256(7) 0.0285(7) 0.0481(8) -0.0112(6) 0.0049(6) -0.0024(5)
C27A 0.0284(7) 0.0254(7) 0.0526(9) -0.0079(6) 0.0082(6) -0.0033(5)
C30A 0.0301(7) 0.0247(7) 0.0472(8) -0.0042(6) 0.0086(6) -0.0049(5)
O1G 0.0646(7) 0.0604(8) 0.0379(6) 0.0081(5) 0.0199(5) 0.0204(6)
C1G 0.0363(8) 0.0496(9) 0.0366(8) 0.0048(7) 0.0108(6) 0.0128(7)
C2G 0.0494(10) 0.0547(11) 0.0545(10) -0.0046(8) 0.0118(8) 0.0057(8)
C3G 0.0584(10) 0.0546(11) 0.0379(9) 0.0016(7) 0.0135(7) -0.0006(8)
C4G 0.150(2) 0.0573(13) 0.0687(14) -0.0106(11) 0.0374(15) -0.0214(15)
O11G 0.0405(6) 0.0302(7) 0.1282(12) -0.0105(7) 0.0058(7) 0.0001(5)
C11G 0.0320(8) 0.0362(9) 0.0702(11) -0.0087(8) 0.0081(7) 0.0023(6)
C12G 0.0766(14) 0.0741(15) 0.0548(11) -0.0139(10) -0.0035(10) -0.0001(11)
C13G 0.0529(10) 0.0376(9) 0.0571(10) -0.0022(8) 0.0008(8) 0.0052(7)
C14G 0.0558(11) 0.0722(14) 0.0632(12) 0.0092(10) -0.0006(9) 0.0142(10)

loop_
_atom_type_symbol
_atom_type_description
_atom_type_scat_dispersion_real
_atom_type_scat_dispersion_imag
_atom_type_scat_source
C C 0.0033 0.0016 'International Tables Vol C Tables 4.2.6.8 and 6.1.1.4'
H H 0.0000 0.0000 'International Tables Vol C Tables 4.2.6.8 and 6.1.1.4'
O O 0.0106 0.0060 'International Tables Vol C Tables 4.2.6.8 and 6.1.1.4'

loop_
_geom_angle_atom_site_label_1
_geom_angle_atom_site_label_2
_geom_angle_atom_site_label_3
_geom_angle
_geom_angle_site_symmetry_1
_geom_angle_site_symmetry_3
_geom_angle_publ_flag
C1A C1 C2 118.64(14) . . ?
C3 C2 C1 120.45(15) . . ?
C4 C3 C2 120.99(14) . . ?
C3 C4 C4A 118.84(14) . . ?
C6 C5 C5A 118.77(14) . . ?
C5 C6 C7 120.82(15) . . ?
C6 C7 C8 120.60(16) . . ?
C8A C8 C7 118.96(14) . . ?
O9 C9 C10 106.66(10) . . ?
O9 C9 C8A 110.75(11) . . ?
C10 C9 C8A 113.29(11) . . ?
O9 C9 C1A 111.81(10) . . ?
C10 C9 C1A 113.22(11) . . ?
C8A C9 C1A 101.20(10) . . ?
C11 C10 C15 117.40(12) . . ?
C11 C10 C9 121.48(11) . . ?
C15 C10 C9 121.13(11) . . ?
C10 C11 C12 121.61(14) . . ?
C11 C12 C13 121.48(14) . . ?
C14 C13 C12 116.36(12) . . ?
C14 C13 C13 121.41(14) . 3_855 ?
C12 C13 C13 122.23(15) . 3_855 ?
C13 C14 C15 122.11(12) . . ?
C10 C15 C14 121.02(12) . . ?
C17 C16 C21 116.51(12) . . ?
C17 C16 C16 121.59(14) . 3_956 ?
C21 C16 C16 121.89(14) . 3_956 ?
C18 C17 C16 121.61(12) . . ?
C17 C18 C19 121.27(12) . . ?
C20 C19 C18 117.46(12) . . ?
C20 C19 C22 121.75(12) . . ?
C18 C19 C22 120.79(11) . . ?
C21 C20 C19 121.32(13) . . ?
C20 C21 C16 121.68(12) . . ?
O22 C22 C30A 112.03(11) . . ?
O22 C22 C19 106.44(10) . . ?
C30A C22 C19 112.95(11) . . ?
O22 C22 C23A 112.03(11) . . ?
C30A C22 C23A 101.46(11) . . ?
C19 C22 C23A 112.06(11) . . ?
C23A C23 C24 118.70(15) . . ?
C25 C24 C23 120.68(16) . . ?
C26 C25 C24 120.98(15) . . ?
C25 C26 C26A 118.69(15) . . ?
C28 C27 C27A 118.70(15) . . ?
C29 C28 C27 121.04(16) . . ?
C28 C29 C30 120.30(17) . . ?
C30A C30 C29 119.03(15) . . ?
C1 C1A C4A 121.10(13) . . ?
C1 C1A C9 128.28(12) . . ?
C4A C1A C9 110.53(12) . . ?
C4 C4A C1A 119.97(14) . . ?
C4 C4A C5A 131.12(13) . . ?
C1A C4A C5A 108.85(11) . . ?
C5 C5A C8A 120.32(14) . . ?
C5 C5A C4A 131.18(13) . . ?
C8A C5A C4A 108.43(12) . . ?
C8 C8A C5A 120.50(13) . . ?
C8 C8A C9 128.41(12) . . ?
C5A C8A C9 110.94(12) . . ?
C23 C23A C26A 120.89(13) . . ?
C23 C23A C22 128.54(13) . . ?
C26A C23A C22 110.55(12) . . ?
C26 C26A C23A 120.03(14) . . ?
C26 C26A C27A 131.37(14) . . ?
C23A C26A C27A 108.58(12) . . ?
C27 C27A C30A 120.30(15) . . ?
C27 C27A C26A 131.25(14) . . ?
C30A C27A C26A 108.43(12) . . ?
C30 C30A C27A 120.63(14) . . ?
C30 C30A C22 128.40(13) . . ?
C27A C30A C22 110.96(13) . . ?
O1G C1G C2G 121.89(15) . . ?
O1G C1G C3G 121.16(16) . . ?
C2G C1G C3G 116.95(14) . . ?
C1G C3G C4G 115.05(15) . . ?
O11G C11G C13G 120.76(17) . . ?
O11G C11G C12G 121.76(17) . . ?
C13G C11G C12G 117.48(15) . . ?
C11G C13G C14G 114.83(16) . . ?

loop_
_geom_bond_atom_site_label_1
_geom_bond_atom_site_label_2
_geom_bond_distance
_geom_bond_site_symmetry_2
_geom_bond_publ_flag
C1 C1A 1.372(2) . ?
C1 C2 1.396(2) . ?
C2 C3 1.388(2) . ?
C3 C4 1.379(2) . ?
C4 C4A 1.3914(19) . ?
C5 C6 1.383(2) . ?
C5 C5A 1.390(2) . ?
C6 C7 1.386(2) . ?
C7 C8 1.387(2) . ?
C8 C8A 1.381(2) . ?
O9 C9 1.4319(15) . ?
C9 C10 1.5285(17) . ?
C9 C8A 1.5291(19) . ?
C9 C1A 1.5298(18) . ?
C10 C11 1.373(2) . ?
C10 C15 1.3742(18) . ?
C11 C12 1.386(2) . ?
C12 C13 1.388(2) . ?
C13 C14 1.3754(18) . ?
C13 C13 1.497(2) 3_855 ?
C14 C15 1.3912(18) . ?
C16 C17 1.3942(18) . ?
C16 C21 1.3975(18) . ?
C16 C16 1.492(2) 3_956 ?
C17 C18 1.3868(18) . ?
C18 C19 1.3877(18) . ?
C19 C20 1.3864(19) . ?
C19 C22 1.5271(18) . ?
C20 C21 1.3835(19) . ?
O22 C22 1.4327(15) . ?
C22 C30A 1.522(2) . ?
C22 C23A 1.5319(19) . ?
C23 C23A 1.377(2) . ?
C23 C24 1.387(2) . ?
C24 C25 1.384(3) . ?
C25 C26 1.383(2) . ?
C26 C26A 1.389(2) . ?
C27 C28 1.388(3) . ?
C27 C27A 1.388(2) . ?
C28 C29 1.384(3) . ?
C29 C30 1.394(2) . ?
C30 C30A 1.379(2) . ?
C1A C4A 1.4013(19) . ?
C4A C5A 1.469(2) . ?
C5A C8A 1.3983(18) . ?
C23A C26A 1.4011(19) . ?
C26A C27A 1.475(2) . ?
C27A C30A 1.4008(19) . ?
O1G C1G 1.2160(18) . ?
C1G C2G 1.488(2) . ?
C1G C3G 1.495(2) . ?
C3G C4G 1.499(3) . ?
O11G C11G 1.221(2) . ?
C11G C13G 1.485(2) . ?
C11G C12G 1.488(3) . ?
C13G C14G 1.512(2) . ?

loop_
_geom_hbond_atom_site_label_D
_geom_hbond_atom_site_label_H
_geom_hbond_atom_site_label_A
_geom_hbond_distance_DH
_geom_hbond_distance_HA
_geom_hbond_distance_DA
_geom_hbond_angle_DHA
_geom_hbond_site_symmetry_A
O9 H9 O1G 0.84 1.95 2.7746(14) 168.7 .
O22 H22 O11G 0.84 1.96 2.7902(15) 171.2 .

loop_
_geom_torsion_atom_site_label_1
_geom_torsion_atom_site_label_2
_geom_torsion_atom_site_label_3
_geom_torsion_atom_site_label_4
_geom_torsion
_geom_torsion_site_symmetry_1
_geom_torsion_site_symmetry_2
_geom_torsion_site_symmetry_3
_geom_torsion_site_symmetry_4
_geom_torsion_publ_flag
C1A C1 C2 C3 0.4(2) . . . . ?
C1 C2 C3 C4 0.1(2) . . . . ?
C2 C3 C4 C4A -0.6(2) . . . . ?
C5A C5 C6 C7 1.5(3) . . . . ?
C5 C6 C7 C8 -0.8(3) . . . . ?
C6 C7 C8 C8A -0.7(3) . . . . ?
O9 C9 C10 C11 168.25(15) . . . . ?
C8A C9 C10 C11 -69.65(19) . . . . ?
C1A C9 C10 C11 44.9(2) . . . . ?
O9 C9 C10 C15 -12.45(18) . . . . ?
C8A C9 C10 C15 109.65(15) . . . . ?
C1A C9 C10 C15 -135.84(13) . . . . ?
C15 C10 C11 C12 0.9(3) . . . . ?
C9 C10 C11 C12 -179.75(18) . . . . ?
C10 C11 C12 C13 -1.1(3) . . . . ?
C11 C12 C13 C14 0.0(3) . . . . ?
C11 C12 C13 C13 -179.8(2) . . . 3_855 ?
C12 C13 C14 C15 1.3(2) . . . . ?
C13 C13 C14 C15 -178.90(15) 3_855 . . . ?
C11 C10 C15 C14 0.3(2) . . . . ?
C9 C10 C15 C14 -178.99(13) . . . . ?
C13 C14 C15 C10 -1.5(2) . . . . ?
C21 C16 C17 C18 2.65(18) . . . . ?
C16 C16 C17 C18 -177.11(14) 3_956 . . . ?
C16 C17 C18 C19 0.6(2) . . . . ?
C17 C18 C19 C20 -3.38(19) . . . . ?
C17 C18 C19 C22 176.54(12) . . . . ?
C18 C19 C20 C21 3.0(2) . . . . ?
C22 C19 C20 C21 -176.93(13) . . . . ?
C19 C20 C21 C16 0.3(2) . . . . ?
C17 C16 C21 C20 -3.1(2) . . . . ?
C16 C16 C21 C20 176.71(15) 3_956 . . . ?
C20 C19 C22 O22 150.89(13) . . . . ?
C18 C19 C22 O22 -29.03(17) . . . . ?
C20 C19 C22 C30A 27.54(18) . . . . ?
C18 C19 C22 C30A -152.38(12) . . . . ?
C20 C19 C22 C23A -86.32(16) . . . . ?
C18 C19 C22 C23A 93.77(14) . . . . ?
C23A C23 C24 C25 -0.7(2) . . . . ?
C23 C24 C25 C26 0.6(3) . . . . ?
C24 C25 C26 C26A 0.8(2) . . . . ?
C27A C27 C28 C29 0.1(2) . . . . ?
C27 C28 C29 C30 0.3(3) . . . . ?
C28 C29 C30 C30A -0.3(2) . . . . ?
C2 C1 C1A C4A -0.5(2) . . . . ?
C2 C1 C1A C9 175.72(13) . . . . ?
O9 C9 C1A C1 -60.52(17) . . . . ?
C10 C9 C1A C1 59.99(18) . . . . ?
C8A C9 C1A C1 -178.44(13) . . . . ?
O9 C9 C1A C4A 116.02(12) . . . . ?
C10 C9 C1A C4A -123.47(12) . . . . ?
C8A C9 C1A C4A -1.90(13) . . . . ?
C3 C4 C4A C1A 0.5(2) . . . . ?
C3 C4 C4A C5A -176.58(14) . . . . ?
C1 C1A C4A C4 0.0(2) . . . . ?
C9 C1A C4A C4 -176.80(12) . . . . ?
C1 C1A C4A C5A 177.72(12) . . . . ?
C9 C1A C4A C5A 0.89(14) . . . . ?
C6 C5 C5A C8A -0.8(2) . . . . ?
C6 C5 C5A C4A 175.65(15) . . . . ?
C4 C4A C5A C5 1.2(3) . . . . ?
C1A C4A C5A C5 -176.10(14) . . . . ?
C4 C4A C5A C8A 177.99(14) . . . . ?
C1A C4A C5A C8A 0.64(15) . . . . ?
C7 C8 C8A C5A 1.4(2) . . . . ?
C7 C8 C8A C9 -173.73(14) . . . . ?
C5 C5A C8A C8 -0.7(2) . . . . ?
C4A C5A C8A C8 -177.86(12) . . . . ?
C5 C5A C8A C9 175.23(12) . . . . ?
C4A C5A C8A C9 -1.93(14) . . . . ?
O9 C9 C8A C8 59.15(17) . . . . ?
C10 C9 C8A C8 -60.64(18) . . . . ?
C1A C9 C8A C8 177.84(14) . . . . ?
O9 C9 C8A C5A -116.37(12) . . . . ?
C10 C9 C8A C5A 123.84(12) . . . . ?
C1A C9 C8A C5A 2.32(13) . . . . ?
C24 C23 C23A C26A -0.4(2) . . . . ?
C24 C23 C23A C22 -178.27(14) . . . . ?
O22 C22 C23A C23 56.94(18) . . . . ?
C30A C22 C23A C23 176.60(14) . . . . ?
C19 C22 C23A C23 -62.63(18) . . . . ?
O22 C22 C23A C26A -121.08(12) . . . . ?
C30A C22 C23A C26A -1.41(13) . . . . ?
C19 C22 C23A C26A 119.35(12) . . . . ?
C25 C26 C26A C23A -1.9(2) . . . . ?
C25 C26 C26A C27A 176.18(15) . . . . ?
C23 C23A C26A C26 1.8(2) . . . . ?
C22 C23A C26A C26 179.99(12) . . . . ?
C23 C23A C26A C27A -176.71(12) . . . . ?
C22 C23A C26A C27A 1.48(15) . . . . ?
C28 C27 C27A C30A -0.6(2) . . . . ?
C28 C27 C27A C26A -178.56(15) . . . . ?
C26 C26A C27A C27 -1.0(3) . . . . ?
C23A C26A C27A C27 177.25(15) . . . . ?
C26 C26A C27A C30A -179.19(14) . . . . ?
C23A C26A C27A C30A -0.91(15) . . . . ?
C29 C30 C30A C27A -0.2(2) . . . . ?
C29 C30 C30A C22 178.66(14) . . . . ?
C27 C27A C30A C30 0.6(2) . . . . ?
C26A C27A C30A C30 179.02(13) . . . . ?
C27 C27A C30A C22 -178.42(12) . . . . ?
C26A C27A C30A C22 -0.02(15) . . . . ?
O22 C22 C30A C30 -58.44(18) . . . . ?
C19 C22 C30A C30 61.76(18) . . . . ?
C23A C22 C30A C30 -178.10(14) . . . . ?
O22 C22 C30A C27A 120.50(12) . . . . ?
C19 C22 C30A C27A -119.30(12) . . . . ?
C23A C22 C30A C27A 0.84(14) . . . . ?
O1G C1G C3G C4G 8.6(3) . . . . ?
C2G C1G C3G C4G -171.68(19) . . . . ?
O11G C11G C13G C14G -6.8(2) . . . . ?
C12G C11G C13G C14G 173.36(16) . . . . ?
